data_1548667
loop_
_publ_author_name
'Dravida Thendral, Era'
'Mohamooda Sumaya, U.'
'Gomathi, S.'
'Biruntha, K.'
'Usha, G.'

_publ_section_title
;
 (1<i>E</i>,4<i>E</i>)-1,5-Bis(2,6-dichlorophenyl)penta-1,4-dien-3-one
;
_journal_coeditor_code HG4033
_journal_issue 1
_journal_name_full IUCrData
_journal_page_first x171822
_journal_paper_doi 10.1107/S2414314617018223
_journal_volume 3
_journal_year 2018
_chemical_formula_iupac 'C17 H10 Cl4 O'
_chemical_formula_moiety 'C17 H10 Cl4 O'
_chemical_formula_sum 'C17 H10 Cl4 O'
_chemical_formula_weight 372.05
_chemical_melting_point 371
_chemical_name_systematic
;
(1<i>E</i>,4<i>E</i>)-1,5-Bis(2,6-dichlorophenyl)penta-1,4-dien-3-one
;
_space_group_crystal_system orthorhombic
_space_group_IT_number 43
_space_group_name_Hall 'F 2 -2d'
_space_group_name_H-M_alt 'F d d 2'
_symmetry_space_group_name_Hall 'F 2 -2d'
_symmetry_space_group_name_H-M 'F d d 2'
_atom_sites_solution_hydrogens geom
_audit_creation_method SHELXL-2014/7
_cell_angle_alpha 90
_cell_angle_beta 90
_cell_angle_gamma 90
_cell_formula_units_Z 32
_cell_length_a 28.1477(8)
_cell_length_b 17.3385(7)
_cell_length_c 26.1837(10)
_cell_measurement_reflns_used 6475
_cell_measurement_temperature 296(2)
_cell_measurement_theta_max 21.88
_cell_measurement_theta_min 2.71
_cell_volume 12778.7(8)
_computing_cell_refinement
;
APEX2 and SAINT (Bruker, 2004)
;
_computing_data_collection
;
APEX2 (Bruker, 2004)
;
_computing_data_reduction
;
SAINT and XPREP (Bruker, 2004)
;
_computing_molecular_graphics
;
ORTEP-3 for Windows (Farrugia, 2012)
;
_computing_publication_material
;
SHELXL2014 (Sheldrick, 2015b)
;
_computing_structure_refinement
;
SHELXL2014 (Sheldrick, 2015b)
;
_computing_structure_solution
;
SHELXT2014 (Sheldrick, 2015a)
;
_diffrn_ambient_temperature 296(2)
_diffrn_measured_fraction_theta_full 0.998
_diffrn_measured_fraction_theta_max 0.998
_diffrn_measurement_device_type 'Bruker Kappa APEXII CCD'
_diffrn_measurement_method '\w and \f scan'
_diffrn_radiation_monochromator graphite
_diffrn_radiation_source 'fine-focus sealed tube'
_diffrn_radiation_type MoK\a
_diffrn_radiation_wavelength 0.71073
_diffrn_reflns_av_R_equivalents 0.0560
_diffrn_reflns_limit_h_max 33
_diffrn_reflns_limit_h_min -32
_diffrn_reflns_limit_k_max 20
_diffrn_reflns_limit_k_min -20
_diffrn_reflns_limit_l_max 31
_diffrn_reflns_limit_l_min -31
_diffrn_reflns_number 37791
_diffrn_reflns_theta_full 25.000
_diffrn_reflns_theta_max 25.000
_diffrn_reflns_theta_min 2.125
_exptl_absorpt_coefficient_mu 0.738
_exptl_absorpt_correction_T_max 0.895
_exptl_absorpt_correction_T_min 0.863
_exptl_absorpt_correction_type multi-scan
_exptl_absorpt_process_details
;
(SADABS; Bruker, 2004)
;
_exptl_crystal_colour Yellow
_exptl_crystal_density_diffrn 1.547
_exptl_crystal_description block
_exptl_crystal_F_000 6016
_exptl_crystal_size_max 0.200
_exptl_crystal_size_mid 0.200
_exptl_crystal_size_min 0.150
_refine_diff_density_max 0.463
_refine_diff_density_min -0.470
_refine_ls_abs_structure_details
;
Flack <i>x</i> determined using 1755 quotients
[(<i>I</i>^+^)-(<i>I</i>^-^)]/[(<i>I</i>^+^)+(<i>I</i>^-^)]
(Parsons et al., 2013)
;
_refine_ls_abs_structure_Flack -0.01(2)
_refine_ls_extinction_method none
_refine_ls_goodness_of_fit_ref 1.033
_refine_ls_hydrogen_treatment constr
_refine_ls_matrix_type full
_refine_ls_number_parameters 418
_refine_ls_number_reflns 5633
_refine_ls_number_restraints 64
_refine_ls_restrained_S_all 1.045
_refine_ls_R_factor_all 0.0637
_refine_ls_R_factor_gt 0.0400
_refine_ls_shift/su_max 0.000
_refine_ls_shift/su_mean 0.000
_refine_ls_structure_factor_coef Fsqd
_refine_ls_weighting_details 'w=1/[\s^2^(Fo^2^)+(0.0294P)^2^+21.0031P] where P=(Fo^2^+2Fc^2^)/3'
_refine_ls_weighting_scheme calc
_refine_ls_wR_factor_gt 0.0752
_refine_ls_wR_factor_ref 0.0854
_reflns_number_gt 4336
_reflns_number_total 5641
_reflns_threshold_expression 'I > 2\s(I)'
_cod_data_source_file hg4033sup1.cif
_cod_data_source_block I
_cod_database_code 1548667

loop_
_space_group_symop_operation_xyz
'x, y, z'
'-x, -y, z'
'x+1/4, -y+1/4, z+1/4'
'-x+1/4, y+1/4, z+1/4'
'x, y+1/2, z+1/2'
'-x, -y+1/2, z+1/2'
'x+1/4, -y+3/4, z+3/4'
'-x+1/4, y+3/4, z+3/4'
'x+1/2, y, z+1/2'
'-x+1/2, -y, z+1/2'
'x+3/4, -y+1/4, z+3/4'
'-x+3/4, y+1/4, z+3/4'
'x+1/2, y+1/2, z'
'-x+1/2, -y+1/2, z'
'x+3/4, -y+3/4, z+1/4'
'-x+3/4, y+3/4, z+1/4'

loop_
_atom_site_type_symbol
_atom_site_label
_atom_site_fract_x
_atom_site_fract_y
_atom_site_fract_z
_atom_site_U_iso_or_equiv
_atom_site_adp_type
_atom_site_calc_flag
_atom_site_occupancy
_atom_site_disorder_assembly
_atom_site_disorder_group
C C1 -0.11267(18) 1.0169(3) 0.15237(19) 0.0423(13) Uani d 1 . .
C C2 -0.15359(19) 1.0469(3) 0.1311(2) 0.0496(14) Uani d 1 . .
H H2 -0.1518 1.0793 0.1029 0.060 Uiso calc 1 . .
C C3 -0.1968(2) 1.0285(3) 0.1519(2) 0.0572(16) Uani d 1 . .
H H3 -0.2245 1.0489 0.1380 0.069 Uiso calc 1 . .
C C4 -0.19913(18) 0.9798(3) 0.1935(2) 0.0525(15) Uani d 1 . .
H H4 -0.2284 0.9661 0.2071 0.063 Uiso calc 1 . .
C C5 -0.15811(18) 0.9516(3) 0.2146(2) 0.0446(13) Uani d 1 . .
C C6 -0.11302(17) 0.9690(3) 0.19511(19) 0.0389(12) Uani d 1 . .
C C7 -0.06800(17) 0.9365(3) 0.2143(2) 0.0404(12) Uani d 1 . .
H H7 -0.0469 0.9185 0.1896 0.049 Uiso calc 1 . .
C C8 -0.05401(16) 0.9301(3) 0.2622(2) 0.0407(12) Uani d 1 . .
H H8 -0.0745 0.9484 0.2873 0.049 Uiso calc 1 . .
C C9 -0.00870(15) 0.8964(3) 0.2793(2) 0.0394(12) Uani d 1 . .
C C10 0.02339(18) 0.8609(3) 0.2416(2) 0.0453(13) Uani d 1 . .
H H10 0.0133 0.8548 0.2080 0.054 Uiso calc 1 . .
C C11 0.06613(17) 0.8379(3) 0.2548(2) 0.0403(12) Uani d 1 . .
H H11 0.0734 0.8433 0.2893 0.048 Uiso calc 1 . .
C C12 0.10397(16) 0.8048(3) 0.22319(19) 0.0398(12) Uani d 1 . .
C C13 0.09792(18) 0.7573(3) 0.1799(2) 0.0478(14) Uani d 1 . .
C C14 0.1352(2) 0.7286(4) 0.1525(2) 0.0584(16) Uani d 1 . .
H H14 0.1297 0.6973 0.1243 0.070 Uiso calc 1 . .
C C15 0.18132(19) 0.7462(4) 0.1668(2) 0.0590(17) Uani d 1 . .
H H15 0.2068 0.7271 0.1480 0.071 Uiso calc 1 . .
C C16 0.18946(18) 0.7915(3) 0.2083(2) 0.0510(14) Uani d 1 . .
H H16 0.2204 0.8033 0.2179 0.061 Uiso calc 1 . .
C C17 0.15191(17) 0.8196(3) 0.23576(19) 0.0403(12) Uani d 1 . .
C C18 0.16222(18) 0.4241(3) 0.3399(2) 0.0491(14) Uani d 1 . .
C C19 0.2023(2) 0.4001(3) 0.3140(3) 0.0608(17) Uani d 1 . .
H H19 0.2322 0.4166 0.3244 0.073 Uiso calc 1 . .
C C20 0.1977(2) 0.3517(4) 0.2729(3) 0.0699(19) Uani d 1 . .
H H20 0.2246 0.3357 0.2551 0.084 Uiso calc 1 . .
C C21 0.1535(2) 0.3268(4) 0.2580(2) 0.0608(17) Uani d 1 . .
H H21 0.1503 0.2934 0.2304 0.073 Uiso calc 1 . .
C C22 0.11380(17) 0.3517(3) 0.2843(2) 0.0513(15) Uani d 1 . .
C C23 0.11649(17) 0.4019(3) 0.3262(2) 0.0431(13) Uani d 1 . .
C C24 0.07580(18) 0.4322(3) 0.3552(2) 0.0490(14) Uani d 1 . .
H H24 0.0772 0.4289 0.3907 0.059 Uiso calc 1 . .
C C25 0.03839(19) 0.4629(3) 0.3354(2) 0.0507(14) Uani d 1 . .
H H25 0.0351 0.4620 0.3000 0.061 Uiso calc 1 . .
C C26 0.0000 0.5000 0.3665(4) 0.057(2) Uani d 1 . .
C C27 0.09628(19) 0.6931(3) 0.3546(2) 0.0588(16) Uani d 1 . .
C C28 0.05807(18) 0.6714(3) 0.3254(2) 0.0537(15) Uani d 1 . .
H H28 0.0275 0.6858 0.3350 0.064 Uiso calc 1 . .
C C29 0.0650(2) 0.6288(4) 0.2826(3) 0.0643(17) Uani d 1 . .
H H29 0.0391 0.6139 0.2629 0.077 Uiso calc 1 . .
C C30 0.1100(2) 0.6077(4) 0.2681(3) 0.0722(19) Uani d 1 . .
H H30 0.1146 0.5779 0.2390 0.087 Uiso calc 1 . .
C C31 0.1477(2) 0.6308(4) 0.2967(3) 0.074(2) Uani d 1 . .
C C32 0.14291(19) 0.6749(4) 0.3408(3) 0.071(2) Uani d 1 . .
C C33 0.1775(4) 0.6990(8) 0.3877(6) 0.045(4) Uani d 0.471(14) A 1
H H33 0.1691 0.6870 0.4211 0.054 Uiso calc 0.471(14) A 1
C C34 0.2169(4) 0.7348(8) 0.3785(6) 0.052(4) Uani d 0.471(14) A 1
H H34 0.2235 0.7510 0.3454 0.063 Uiso calc 0.471(14) A 1
C C33' 0.1895(4) 0.7043(6) 0.3532(5) 0.050(3) Uani d 0.529(14) A 2
H H33' 0.2107 0.7175 0.3274 0.060 Uiso calc 0.529(14) A 2
C C34' 0.2015(5) 0.7121(9) 0.4010(5) 0.054(4) Uani d 0.529(14) A 2
H H34' 0.1808 0.6947 0.4261 0.064 Uiso calc 0.529(14) A 2
C C35 0.2500 0.7500 0.4180(3) 0.056(2) Uani d 1 . .
O O1 0.00129(11) 0.8985(2) 0.32475(14) 0.0559(10) Uani d 1 . .
O O2 0.0000 0.5000 0.4127(3) 0.081(2) Uani d 1 . .
O O3 0.2500 0.7500 0.4629(2) 0.0734(18) Uani d 1 A .
Cl Cl1 -0.05851(5) 1.04252(9) 0.12522(6) 0.0594(4) Uani d 1 . .
Cl Cl2 -0.16449(5) 0.88981(11) 0.26605(7) 0.0744(5) Uani d 1 . .
Cl Cl3 0.04160(5) 0.72921(11) 0.16049(7) 0.0731(5) Uani d 1 . .
Cl Cl4 0.16511(5) 0.87707(9) 0.28818(6) 0.0567(4) Uani d 1 . .
Cl Cl5 0.16975(6) 0.48515(9) 0.39223(6) 0.0666(5) Uani d 1 . .
Cl Cl6 0.05927(5) 0.31438(10) 0.26448(6) 0.0669(4) Uani d 1 . .
Cl Cl7 0.08458(7) 0.74969(13) 0.40754(9) 0.1053(8) Uani d 1 . .
Cl Cl8 0.20421(6) 0.60238(12) 0.27670(11) 0.1188(10) Uani d 1 . .

loop_
_atom_site_aniso_label
_atom_site_aniso_U_11
_atom_site_aniso_U_22
_atom_site_aniso_U_33
_atom_site_aniso_U_12
_atom_site_aniso_U_13
_atom_site_aniso_U_23
C1 0.045(3) 0.048(3) 0.034(3) 0.001(3) -0.002(2) -0.001(3)
C2 0.052(3) 0.052(3) 0.045(4) 0.007(3) -0.007(3) 0.010(3)
C3 0.046(3) 0.061(4) 0.065(4) 0.007(3) -0.019(3) 0.007(3)
C4 0.035(3) 0.059(4) 0.064(4) 0.005(3) -0.005(3) 0.006(3)
C5 0.039(3) 0.045(3) 0.050(3) 0.003(2) -0.007(2) 0.009(3)
C6 0.038(3) 0.038(3) 0.040(3) 0.005(2) -0.003(2) -0.002(2)
C7 0.036(3) 0.042(3) 0.043(3) 0.008(2) 0.003(2) 0.003(3)
C8 0.036(3) 0.051(3) 0.035(3) 0.007(2) 0.004(2) 0.002(3)
C9 0.032(3) 0.047(3) 0.039(3) -0.004(2) 0.002(2) 0.004(3)
C10 0.041(3) 0.061(4) 0.034(3) 0.012(3) 0.001(2) 0.008(3)
C11 0.037(3) 0.043(3) 0.040(3) 0.002(2) 0.000(2) 0.005(2)
C12 0.035(3) 0.045(3) 0.039(3) 0.007(2) -0.004(2) 0.005(3)
C13 0.037(3) 0.058(4) 0.048(4) 0.005(3) -0.005(2) 0.001(3)
C14 0.056(4) 0.075(4) 0.044(4) 0.007(3) -0.002(3) -0.013(3)
C15 0.038(3) 0.078(4) 0.061(4) 0.015(3) 0.007(3) -0.010(4)
C16 0.034(3) 0.062(4) 0.057(4) 0.004(3) 0.000(3) -0.003(3)
C17 0.033(3) 0.042(3) 0.046(3) 0.005(2) -0.002(2) 0.001(3)
C18 0.043(3) 0.047(3) 0.058(4) 0.000(3) -0.003(3) 0.007(3)
C19 0.036(3) 0.055(4) 0.091(5) 0.000(3) 0.001(3) 0.003(4)
C20 0.048(4) 0.066(4) 0.096(6) 0.003(3) 0.011(4) 0.000(4)
C21 0.060(4) 0.057(4) 0.066(4) 0.007(3) 0.010(3) -0.003(3)
C22 0.038(3) 0.054(3) 0.062(4) 0.003(3) 0.001(3) 0.010(3)
C23 0.039(3) 0.042(3) 0.049(3) 0.000(2) 0.002(2) 0.008(3)
C24 0.043(3) 0.055(4) 0.048(4) -0.001(3) -0.002(3) 0.006(3)
C25 0.045(3) 0.059(4) 0.049(4) -0.001(3) -0.005(3) 0.004(3)
C26 0.034(4) 0.063(6) 0.074(7) 0.001(4) 0.000 0.000
C27 0.041(3) 0.052(4) 0.083(5) -0.005(3) -0.016(3) -0.002(3)
C28 0.034(3) 0.056(4) 0.070(4) -0.005(3) -0.004(3) 0.003(3)
C29 0.051(4) 0.074(5) 0.067(5) -0.005(3) -0.006(3) 0.007(4)
C30 0.076(5) 0.064(4) 0.077(5) -0.002(4) 0.019(4) 0.013(4)
C31 0.042(4) 0.057(4) 0.123(7) -0.001(3) 0.024(4) 0.028(4)
C32 0.037(3) 0.047(4) 0.129(6) -0.007(3) -0.016(4) 0.014(4)
C33 0.042(7) 0.060(7) 0.034(8) -0.008(6) -0.003(6) 0.015(7)
C34 0.042(7) 0.080(9) 0.034(8) -0.022(6) -0.012(6) 0.014(7)
C33' 0.043(7) 0.049(6) 0.058(8) -0.003(5) -0.004(6) 0.013(6)
C34' 0.050(9) 0.071(8) 0.040(8) -0.008(7) -0.007(7) 0.013(6)
C35 0.042(5) 0.083(6) 0.042(5) 0.012(4) 0.000 0.000
O1 0.044(2) 0.087(3) 0.038(2) 0.0066(19) -0.0018(17) -0.001(2)
O2 0.060(4) 0.118(6) 0.066(5) 0.016(4) 0.000 0.000
O3 0.074(4) 0.106(5) 0.040(4) -0.001(3) 0.000 0.000
Cl1 0.0509(8) 0.0797(11) 0.0476(9) -0.0002(7) 0.0032(7) 0.0106(8)
Cl2 0.0428(8) 0.0948(13) 0.0857(12) -0.0048(8) -0.0023(8) 0.0453(11)
Cl3 0.0445(9) 0.0937(12) 0.0811(12) 0.0003(8) -0.0166(8) -0.0252(10)
Cl4 0.0433(8) 0.0685(10) 0.0581(9) -0.0003(7) -0.0047(7) -0.0120(8)
Cl5 0.0561(9) 0.0670(10) 0.0768(12) -0.0040(7) -0.0114(8) -0.0088(9)
Cl6 0.0511(8) 0.0788(11) 0.0707(11) -0.0064(8) -0.0010(8) -0.0184(9)
Cl7 0.0755(14) 0.1122(16) 0.1282(18) 0.0179(11) -0.0433(12) -0.0494(14)
Cl8 0.0568(10) 0.0889(15) 0.211(3) 0.0153(10) 0.0501(14) 0.0386(17)

loop_
_atom_type_symbol
_atom_type_description
_atom_type_scat_dispersion_real
_atom_type_scat_dispersion_imag
_atom_type_scat_source
C C 0.0033 0.0016 'International Tables Vol C Tables 4.2.6.8 and 6.1.1.4'
H H 0.0000 0.0000 'International Tables Vol C Tables 4.2.6.8 and 6.1.1.4'
O O 0.0106 0.0060 'International Tables Vol C Tables 4.2.6.8 and 6.1.1.4'
Cl Cl 0.1484 0.1585 'International Tables Vol C Tables 4.2.6.8 and 6.1.1.4'

loop_
_geom_angle_atom_site_label_1
_geom_angle_atom_site_label_2
_geom_angle_atom_site_label_3
_geom_angle_site_symmetry_1
_geom_angle_site_symmetry_3
_geom_angle
C2 C1 C6 . . 122.8(5)
C2 C1 Cl1 . . 118.0(4)
C6 C1 Cl1 . . 119.1(4)
C3 C2 C1 . . 119.6(5)
C3 C2 H2 . . 120.2
C1 C2 H2 . . 120.2
C2 C3 C4 . . 119.8(5)
C2 C3 H3 . . 120.1
C4 C3 H3 . . 120.1
C5 C4 C3 . . 119.8(5)
C5 C4 H4 . . 120.1
C3 C4 H4 . . 120.1
C4 C5 C6 . . 122.7(5)
C4 C5 Cl2 . . 116.6(4)
C6 C5 Cl2 . . 120.7(4)
C1 C6 C5 . . 115.3(4)
C1 C6 C7 . . 119.6(5)
C5 C6 C7 . . 125.0(5)
C8 C7 C6 . . 127.8(5)
C8 C7 H7 . . 116.1
C6 C7 H7 . . 116.1
C7 C8 C9 . . 125.5(5)
C7 C8 H8 . . 117.2
C9 C8 H8 . . 117.2
O1 C9 C8 . . 118.9(4)
O1 C9 C10 . . 121.6(4)
C8 C9 C10 . . 119.5(5)
C11 C10 C9 . . 120.7(5)
C11 C10 H10 . . 119.6
C9 C10 H10 . . 119.6
C10 C11 C12 . . 129.4(5)
C10 C11 H11 . . 115.3
C12 C11 H11 . . 115.3
C13 C12 C17 . . 114.1(4)
C13 C12 C11 . . 126.4(5)
C17 C12 C11 . . 119.4(5)
C14 C13 C12 . . 122.8(5)
C14 C13 Cl3 . . 116.5(4)
C12 C13 Cl3 . . 120.7(4)
C13 C14 C15 . . 119.8(5)
C13 C14 H14 . . 120.1
C15 C14 H14 . . 120.1
C16 C15 C14 . . 120.1(5)
C16 C15 H15 . . 119.9
C14 C15 H15 . . 119.9
C15 C16 C17 . . 119.7(5)
C15 C16 H16 . . 120.1
C17 C16 H16 . . 120.1
C16 C17 C12 . . 123.4(5)
C16 C17 Cl4 . . 117.0(4)
C12 C17 Cl4 . . 119.5(4)
C19 C18 C23 . . 123.0(5)
C19 C18 Cl5 . . 118.1(4)
C23 C18 Cl5 . . 118.9(4)
C20 C19 C18 . . 119.7(5)
C20 C19 H19 . . 120.2
C18 C19 H19 . . 120.2
C19 C20 C21 . . 120.0(6)
C19 C20 H20 . . 120.0
C21 C20 H20 . . 120.0
C20 C21 C22 . . 119.5(6)
C20 C21 H21 . . 120.3
C22 C21 H21 . . 120.3
C21 C22 C23 . . 122.8(5)
C21 C22 Cl6 . . 116.5(5)
C23 C22 Cl6 . . 120.7(4)
C18 C23 C22 . . 115.1(5)
C18 C23 C24 . . 119.2(5)
C22 C23 C24 . . 125.7(5)
C25 C24 C23 . . 125.1(5)
C25 C24 H24 . . 117.5
C23 C24 H24 . . 117.5
C24 C25 C26 . . 123.1(6)
C24 C25 H25 . . 118.4
C26 C25 H25 . . 118.4
O2 C26 C25 . . 122.9(4)
O2 C26 C25 . 2_565 122.9(4)
C25 C26 C25 . 2_565 114.1(8)
C28 C27 C32 . . 122.1(6)
C28 C27 Cl7 . . 116.9(5)
C32 C27 Cl7 . . 120.9(5)
C29 C28 C27 . . 119.7(5)
C29 C28 H28 . . 120.1
C27 C28 H28 . . 120.1
C28 C29 C30 . . 120.5(6)
C28 C29 H29 . . 119.8
C30 C29 H29 . . 119.8
C31 C30 C29 . . 119.3(7)
C31 C30 H30 . . 120.3
C29 C30 H30 . . 120.3
C30 C31 C32 . . 122.8(6)
C30 C31 Cl8 . . 117.6(7)
C32 C31 Cl8 . . 119.5(6)
C31 C32 C27 . . 115.4(6)
C31 C32 C33' . . 107.0(8)
C27 C32 C33' . . 135.7(8)
C31 C32 C33 . . 135.3(7)
C27 C32 C33 . . 108.1(8)
C34 C33 C32 . . 119.8(12)
C34 C33 H33 . . 120.1
C32 C33 H33 . . 120.1
C33 C34 C35 . . 121.1(13)
C33 C34 C34 . 14_565 162.7(14)
C35 C34 C34 . 14_565 46.9(6)
C33 C34 H34 . . 119.4
C35 C34 H34 . . 119.4
C34 C34 H34 14_565 . 74.0
C34' C33' C32 . . 119.3(13)
C34' C33' H33' . . 120.3
C32 C33' H33' . . 120.3
C33' C34' C35 . . 122.6(13)
C33' C34' H34' . . 118.7
C35 C34' H34' . . 118.7
O3 C35 C34 . 14_565 136.9(6)
O3 C35 C34 . . 136.9(6)
C34 C35 C34 14_565 . 86.3(12)
O3 C35 C34' . . 106.4(6)
O3 C35 C34' . 14_565 106.4(6)
C34' C35 C34' . 14_565 147.3(12)

loop_
_geom_bond_atom_site_label_1
_geom_bond_atom_site_label_2
_geom_bond_site_symmetry_2
_geom_bond_distance
C1 C2 . 1.381(7)
C1 C6 . 1.394(7)
C1 Cl1 . 1.740(5)
C2 C3 . 1.370(8)
C2 H2 . 0.9300
C3 C4 . 1.380(8)
C3 H3 . 0.9300
C4 C5 . 1.370(7)
C4 H4 . 0.9300
C5 C6 . 1.401(7)
C5 Cl2 . 1.731(5)
C6 C7 . 1.474(7)
C7 C8 . 1.320(7)
C7 H7 . 0.9300
C8 C9 . 1.473(7)
C8 H8 . 0.9300
C9 O1 . 1.224(6)
C9 C10 . 1.473(7)
C10 C11 . 1.314(7)
C10 H10 . 0.9300
C11 C12 . 1.466(7)
C11 H11 . 0.9300
C12 C13 . 1.411(7)
C12 C17 . 1.413(7)
C13 C14 . 1.367(7)
C13 Cl3 . 1.735(5)
C14 C15 . 1.385(8)
C14 H14 . 0.9300
C15 C16 . 1.360(8)
C15 H15 . 0.9300
C16 C17 . 1.368(7)
C16 H16 . 0.9300
C17 Cl4 . 1.736(5)
C18 C19 . 1.380(8)
C18 C23 . 1.391(7)
C18 Cl5 . 1.744(6)
C19 C20 . 1.371(9)
C19 H19 . 0.9300
C20 C21 . 1.374(8)
C20 H20 . 0.9300
C21 C22 . 1.383(7)
C21 H21 . 0.9300
C22 C23 . 1.402(8)
C22 Cl6 . 1.745(5)
C23 C24 . 1.472(7)
C24 C25 . 1.290(7)
C24 H24 . 0.9300
C25 C26 . 1.498(8)
C25 H25 . 0.9300
C26 O2 . 1.211(10)
C26 C25 2_565 1.498(8)
C27 C28 . 1.371(7)
C27 C32 . 1.397(8)
C27 Cl7 . 1.731(7)
C28 C29 . 1.357(8)
C28 H28 . 0.9300
C29 C30 . 1.371(8)
C29 H29 . 0.9300
C30 C31 . 1.360(9)
C30 H30 . 0.9300
C31 C32 . 1.393(10)
C31 Cl8 . 1.744(6)
C32 C33' . 1.444(11)
C32 C33 . 1.622(15)
C33 C34 . 1.293(16)
C33 H33 . 0.9300
C34 C35 . 1.418(12)
C34 C34 14_565 1.94(2)
C34 H34 . 0.9300
C33' C34' . 1.303(16)
C33' H33' . 0.9300
C34' C35 . 1.578(13)
C34' H34' . 0.9300
C35 O3 . 1.177(9)
C35 C34 14_565 1.418(12)
C35 C34' 14_565 1.578(13)

loop_
_geom_hbond_atom_site_label_D
_geom_hbond_atom_site_label_H
_geom_hbond_atom_site_label_A
_geom_hbond_site_symmetry_A
_geom_hbond_distance_DH
_geom_hbond_distance_HA
_geom_hbond_distance_DA
_geom_hbond_angle_DHA
C10 H10 Cl3 . 0.93 2.63 3.160(6) 116.7
C14 H14 Cl4 8_544 0.93 2.86 3.750(6) 161.8
C25 H25 O3 11_464 0.93 2.57 3.444(8) 156.4
C30 H30 Cl7 8_544 0.93 2.90 3.784(8) 158.5
C34' H34' Cl7 . 0.93 2.91 3.361(14) 111.1

loop_
_geom_torsion_atom_site_label_1
_geom_torsion_atom_site_label_2
_geom_torsion_atom_site_label_3
_geom_torsion_atom_site_label_4
_geom_torsion_site_symmetry_1
_geom_torsion_site_symmetry_4
_geom_torsion
C6 C1 C2 C3 . . -1.0(8)
Cl1 C1 C2 C3 . . -179.3(4)
C1 C2 C3 C4 . . -0.6(9)
C2 C3 C4 C5 . . 1.7(9)
C3 C4 C5 C6 . . -1.3(9)
C3 C4 C5 Cl2 . . -179.1(4)
C2 C1 C6 C5 . . 1.4(8)
Cl1 C1 C6 C5 . . 179.7(4)
C2 C1 C6 C7 . . 177.4(5)
Cl1 C1 C6 C7 . . -4.3(7)
C4 C5 C6 C1 . . -0.3(8)
Cl2 C5 C6 C1 . . 177.5(4)
C4 C5 C6 C7 . . -176.0(5)
Cl2 C5 C6 C7 . . 1.7(8)
C1 C6 C7 C8 . . 137.8(6)
C5 C6 C7 C8 . . -46.6(9)
C6 C7 C8 C9 . . 179.3(5)
C7 C8 C9 O1 . . 175.2(5)
C7 C8 C9 C10 . . -4.9(8)
O1 C9 C10 C11 . . -7.4(8)
C8 C9 C10 C11 . . 172.7(5)
C9 C10 C11 C12 . . -177.0(5)
C10 C11 C12 C13 . . -32.9(9)
C10 C11 C12 C17 . . 147.6(6)
C17 C12 C13 C14 . . -0.3(8)
C11 C12 C13 C14 . . -179.9(5)
C17 C12 C13 Cl3 . . 177.0(4)
C11 C12 C13 Cl3 . . -2.5(7)
C12 C13 C14 C15 . . -0.3(9)
Cl3 C13 C14 C15 . . -177.7(5)
C13 C14 C15 C16 . . 0.5(9)
C14 C15 C16 C17 . . -0.1(9)
C15 C16 C17 C12 . . -0.6(9)
C15 C16 C17 Cl4 . . -179.9(5)
C13 C12 C17 C16 . . 0.8(7)
C11 C12 C17 C16 . . -179.7(5)
C13 C12 C17 Cl4 . . -179.9(4)
C11 C12 C17 Cl4 . . -0.3(7)
C23 C18 C19 C20 . . -0.5(9)
Cl5 C18 C19 C20 . . 179.6(5)
C18 C19 C20 C21 . . -0.6(10)
C19 C20 C21 C22 . . 0.9(10)
C20 C21 C22 C23 . . -0.1(9)
C20 C21 C22 Cl6 . . -177.6(5)
C19 C18 C23 C22 . . 1.2(8)
Cl5 C18 C23 C22 . . -178.9(4)
C19 C18 C23 C24 . . -178.3(5)
Cl5 C18 C23 C24 . . 1.6(7)
C21 C22 C23 C18 . . -0.9(8)
Cl6 C22 C23 C18 . . 176.5(4)
C21 C22 C23 C24 . . 178.5(5)
Cl6 C22 C23 C24 . . -4.1(8)
C18 C23 C24 C25 . . 130.7(6)
C22 C23 C24 C25 . . -48.8(9)
C23 C24 C25 C26 . . -173.8(4)
C24 C25 C26 O2 . . -4.3(6)
C24 C25 C26 C25 . 2_565 175.7(6)
C32 C27 C28 C29 . . 2.1(9)
Cl7 C27 C28 C29 . . 178.1(5)
C27 C28 C29 C30 . . -0.4(10)
C28 C29 C30 C31 . . -0.9(10)
C29 C30 C31 C32 . . 0.5(10)
C29 C30 C31 Cl8 . . 179.9(5)
C30 C31 C32 C27 . . 1.2(10)
Cl8 C31 C32 C27 . . -178.3(5)
C30 C31 C32 C33' . . -165.8(7)
Cl8 C31 C32 C33' . . 14.8(8)
C30 C31 C32 C33 . . 167.2(9)
Cl8 C31 C32 C33 . . -12.2(12)
C28 C27 C32 C31 . . -2.5(9)
Cl7 C27 C32 C31 . . -178.3(5)
C28 C27 C32 C33' . . 159.5(9)
Cl7 C27 C32 C33' . . -16.3(13)
C28 C27 C32 C33 . . -172.2(7)
Cl7 C27 C32 C33 . . 12.0(8)
C31 C32 C33 C34 . . 57.6(17)
C27 C32 C33 C34 . . -135.7(13)
C32 C33 C34 C35 . . -173.8(9)
C32 C33 C34 C34 . 14_565 -132(4)
C31 C32 C33' C34' . . -145.2(11)
C27 C32 C33' C34' . . 51.7(16)
C32 C33' C34' C35 . . -174.9(9)
C33 C34 C35 O3 . . -15.6(19)
C34 C34 C35 O3 14_565 . 179.9990(10)
C33 C34 C35 C34 . 14_565 164.4(19)
C33' C34' C35 O3 . . 178.7(11)
C33' C34' C35 C34' . 14_565 -1.3(11)

_cod_database_fobs_code 1548667
